data_7208537
loop_
_publ_author_name
'Yu, Fan'
'Li, Bao'

_publ_section_title
;
 Two novel high-dimensional iron(ii) coordination polymers modeled by
 semi-rigid tetrapyridines
;
_journal_issue 18
_journal_name_full CrystEngComm
_journal_page_first 6049
_journal_paper_doi 10.1039/c2ce25607j
_journal_volume 14
_journal_year 2012
_chemical_formula_sum 'C31 H46 Fe N8 O8 S2'
_chemical_formula_weight 778.71
_space_group_IT_number 66
_symmetry_cell_setting orthorhombic
_symmetry_space_group_name_Hall '-C 2 2c'
_symmetry_space_group_name_H-M 'C c c m'
_atom_sites_solution_hydrogens geom
_atom_sites_solution_primary direct
_atom_sites_solution_secondary difmap
_audit_creation_method SHELXL-97
_audit_update_record
;
2012-05-31 # Formatted by publCIF
;
_cell_angle_alpha 90.00
_cell_angle_beta 90.00
_cell_angle_gamma 90.00
_cell_formula_units_Z 4
_cell_length_a 8.9846(5)
_cell_length_b 22.9562(11)
_cell_length_c 24.0229(12)
_cell_measurement_reflns_used 2503
_cell_measurement_temperature 123(2)
_cell_measurement_theta_max 0.937
_cell_measurement_theta_min 0.856
_cell_volume 4954.8(4)
_computing_cell_refinement 'CrysAlis RED, Oxford Diffraction Ltd.'
_computing_data_collection 'CrysAlis CCD, Oxford Diffraction Ltd.'
_computing_data_reduction 'CrysAlis RED, Oxford Diffraction Ltd.'
_computing_structure_refinement 'SHELXL-97 (Sheldrick, 1997)'
_computing_structure_solution 'SHELXS-97 (Sheldrick, 1990)'
_diffrn_ambient_temperature 123(2)
_diffrn_measured_fraction_theta_full 0.976
_diffrn_measured_fraction_theta_max 0.976
_diffrn_measurement_device_type 'Oxford Gemini S Ultra'
_diffrn_radiation_monochromator graphite
_diffrn_radiation_source 'fine-focus sealed tube'
_diffrn_radiation_type MoK\a
_diffrn_radiation_wavelength 0.71073
_diffrn_reflns_av_R_equivalents 0.0000
_diffrn_reflns_av_sigmaI/netI 0.0545
_diffrn_reflns_limit_h_max 11
_diffrn_reflns_limit_h_min 0
_diffrn_reflns_limit_k_max 28
_diffrn_reflns_limit_k_min 0
_diffrn_reflns_limit_l_max 29
_diffrn_reflns_limit_l_min 0
_diffrn_reflns_number 2503
_diffrn_reflns_theta_full 26.00
_diffrn_reflns_theta_max 26.00
_diffrn_reflns_theta_min 2.97
_exptl_absorpt_coefficient_mu 0.433
_exptl_absorpt_correction_T_max 0.9380
_exptl_absorpt_correction_T_min 0.8128
_exptl_absorpt_correction_type multi-scan
_exptl_absorpt_process_details
;
CrysAlis RED, Oxford Diffraction Ltd.,
Version 1.171.32.4 (release 27-04-2006 CrysAlis171 .NET)
(compiled Apr 27 2007,17:53:11)
Empirical absorption correction using spherical harmonics,
implemented in SCALE3 ABSPACK scaling algorithm.
;
_exptl_crystal_colour yellow
_exptl_crystal_density_diffrn 1.014
_exptl_crystal_density_method 'not measured'
_exptl_crystal_description block
_exptl_crystal_F_000 1560
_exptl_crystal_size_max 0.50
_exptl_crystal_size_mid 0.30
_exptl_crystal_size_min 0.15
_platon_squeeze_details
;
;
_refine_diff_density_max 0.343
_refine_diff_density_min -0.252
_refine_diff_density_rms 0.072
_refine_ls_extinction_method none
_refine_ls_goodness_of_fit_ref 0.913
_refine_ls_hydrogen_treatment constr
_refine_ls_matrix_type full
_refine_ls_number_parameters 122
_refine_ls_number_reflns 2442
_refine_ls_number_restraints 0
_refine_ls_restrained_S_all 0.913
_refine_ls_R_factor_all 0.0668
_refine_ls_R_factor_gt 0.0459
_refine_ls_shift/su_max 0.000
_refine_ls_shift/su_mean 0.000
_refine_ls_structure_factor_coef Fsqd
_refine_ls_weighting_details 'calc w=1/[\s^2^(Fo^2^)+(0.0842P)^2^+0.0000P] where P=(Fo^2^+2Fc^2^)/3'
_refine_ls_weighting_scheme calc
_refine_ls_wR_factor_gt 0.1213
_refine_ls_wR_factor_ref 0.1270
_reflns_number_gt 1700
_reflns_number_total 2442
_reflns_threshold_expression >2sigma(I)
_cod_data_source_file c2ce25607j.txt
_cod_data_source_block compound1
_cod_database_code 7208537

loop_
_symmetry_equiv_pos_as_xyz
'x, y, z'
'-x, -y, z'
'-x, y, -z+1/2'
'x, -y, -z+1/2'
'x+1/2, y+1/2, z'
'-x+1/2, -y+1/2, z'
'-x+1/2, y+1/2, -z+1/2'
'x+1/2, -y+1/2, -z+1/2'
'-x, -y, -z'
'x, y, -z'
'x, -y, z-1/2'
'-x, y, z-1/2'
'-x+1/2, -y+1/2, -z'
'x+1/2, y+1/2, -z'
'x+1/2, -y+1/2, z-1/2'
'-x+1/2, y+1/2, z-1/2'

loop_
_atom_site_label
_atom_site_type_symbol
_atom_site_fract_x
_atom_site_fract_y
_atom_site_fract_z
_atom_site_U_iso_or_equiv
_atom_site_adp_type
_atom_site_occupancy
_atom_site_symmetry_multiplicity
_atom_site_calc_flag
_atom_site_refinement_flags
Fe1 Fe 0.2500 0.2500 0.5000 0.0301(2) Uani 1 4 d S
S1 S -0.17998(13) 0.37845(6) 0.5000 0.0688(4) Uani 1 2 d S
N1 N 0.1667(2) 0.19186(8) 0.43323(8) 0.0372(5) Uani 1 1 d .
N2 N 0.0443(3) 0.29504(12) 0.5000 0.0377(7) Uani 1 2 d S
C1 C 0.0228(3) 0.18072(11) 0.42660(10) 0.0449(6) Uani 1 1 d .
H1A H -0.0444 0.2009 0.4488 0.054 Uiso 1 1 calc R
C2 C -0.0331(3) 0.14138(13) 0.38916(10) 0.0479(7) Uani 1 1 d .
H2A H -0.1351 0.1348 0.3866 0.057 Uiso 1 1 calc R
C3 C 0.0652(3) 0.11158(11) 0.35515(8) 0.0373(6) Uani 1 1 d .
C4 C 0.2151(3) 0.12291(12) 0.36025(10) 0.0446(6) Uani 1 1 d .
H4A H 0.2845 0.1038 0.3380 0.054 Uiso 1 1 calc R
C5 C 0.2588(3) 0.16321(12) 0.39914(11) 0.0478(6) Uani 1 1 d .
H5A H 0.3600 0.1712 0.4020 0.057 Uiso 1 1 calc R
C6 C 0.1012(2) 0.03800(10) 0.28605(8) 0.0325(5) Uani 1 1 d .
H6A H 0.1645 0.0140 0.3093 0.039 Uiso 1 1 calc R
H6B H 0.1636 0.0625 0.2629 0.039 Uiso 1 1 calc R
C7 C 0.0000 0.0000 0.2500 0.0291(9) Uani 1 4 d S
C8 C -0.0487(4) 0.32923(15) 0.5000 0.0359(8) Uani 1 2 d S
O1 O 0.00390(19) 0.07281(8) 0.31961(6) 0.0432(4) Uani 1 1 d .
O1W O 0.3929(4) -0.04370(19) 0.38803(13) 0.1273(12) Uani 1 1 d .
C9 C 0.1464(5) 0.0096(2) 0.43822(19) 0.1015(14) Uani 1 1 d .
N3 N 0.1939(9) 0.0400(3) 0.5000 0.161(3) Uani 1 2 d S

loop_
_atom_site_aniso_label
_atom_site_aniso_U_11
_atom_site_aniso_U_22
_atom_site_aniso_U_33
_atom_site_aniso_U_23
_atom_site_aniso_U_13
_atom_site_aniso_U_12
Fe1 0.0377(4) 0.0209(3) 0.0317(3) 0.000 0.000 -0.0008(3)
S1 0.0480(7) 0.0701(8) 0.0885(8) 0.000 0.000 0.0245(6)
N1 0.0389(12) 0.0343(10) 0.0385(10) -0.0076(8) 0.0037(9) -0.0032(9)
N2 0.0408(17) 0.0279(14) 0.0445(15) 0.000 0.000 0.0047(14)
C1 0.0391(15) 0.0474(15) 0.0481(14) -0.0181(11) 0.0065(11) 0.0009(12)
C2 0.0319(14) 0.0573(16) 0.0545(15) -0.0257(13) 0.0025(11) -0.0029(12)
C3 0.0406(14) 0.0374(13) 0.0338(12) -0.0089(10) 0.0021(10) -0.0066(11)
C4 0.0367(14) 0.0515(15) 0.0457(14) -0.0197(11) 0.0050(10) -0.0015(12)
C5 0.0357(14) 0.0556(16) 0.0519(14) -0.0194(12) 0.0036(12) -0.0076(13)
C6 0.0349(13) 0.0343(12) 0.0284(11) -0.0045(9) 0.0037(9) -0.0002(11)
C7 0.036(2) 0.026(2) 0.025(2) 0.000 0.000 0.000
C8 0.039(2) 0.0367(18) 0.0325(16) 0.000 0.000 -0.0090(17)
O1 0.0370(9) 0.0484(10) 0.0441(9) -0.0222(8) 0.0033(7) -0.0036(8)
O1W 0.101(2) 0.149(3) 0.132(3) 0.024(2) -0.0068(18) -0.006(2)
C9 0.113(4) 0.080(3) 0.112(3) -0.009(2) -0.014(2) 0.016(3)
N3 0.172(7) 0.084(4) 0.227(8) 0.000 0.000 0.004(5)

loop_
_atom_type_symbol
_atom_type_description
_atom_type_scat_dispersion_real
_atom_type_scat_dispersion_imag
_atom_type_scat_source
C C 0.0033 0.0016 'International Tables Vol C Tables 4.2.6.8 and 6.1.1.4'
H H 0.0000 0.0000 'International Tables Vol C Tables 4.2.6.8 and 6.1.1.4'
N N 0.0061 0.0033 'International Tables Vol C Tables 4.2.6.8 and 6.1.1.4'
O O 0.0106 0.0060 'International Tables Vol C Tables 4.2.6.8 and 6.1.1.4'
S S 0.1246 0.1234 'International Tables Vol C Tables 4.2.6.8 and 6.1.1.4'
Fe Fe 0.3463 0.8444 'International Tables Vol C Tables 4.2.6.8 and 6.1.1.4'

loop_
_geom_angle_atom_site_label_1
_geom_angle_atom_site_label_2
_geom_angle_atom_site_label_3
_geom_angle
_geom_angle_site_symmetry_1
_geom_angle_site_symmetry_3
N2 Fe1 N2 180.000(1) . 13_556
N2 Fe1 N1 90.04(7) . 13_556
N2 Fe1 N1 89.96(8) 13_556 13_556
N2 Fe1 N1 89.96(8) . .
N2 Fe1 N1 90.04(7) 13_556 .
N1 Fe1 N1 180.00(8) 13_556 .
N2 Fe1 N1 90.04(7) . 6
N2 Fe1 N1 89.96(8) 13_556 6
N1 Fe1 N1 92.70(10) 13_556 6
N1 Fe1 N1 87.30(10) . 6
N2 Fe1 N1 89.96(8) . 10_556
N2 Fe1 N1 90.04(7) 13_556 10_556
N1 Fe1 N1 87.30(10) 13_556 10_556
N1 Fe1 N1 92.70(10) . 10_556
N1 Fe1 N1 180.00(8) 6 10_556
C1 N1 C5 115.7(2) . .
C1 N1 Fe1 122.12(15) . .
C5 N1 Fe1 122.03(17) . .
C8 N2 Fe1 166.0(3) . .
N1 C1 C2 124.3(2) . .
N1 C1 H1A 117.9 . .
C2 C1 H1A 117.9 . .
C1 C2 C3 118.6(2) . .
C1 C2 H2A 120.7 . .
C3 C2 H2A 120.7 . .
O1 C3 C4 125.4(2) . .
O1 C3 C2 116.0(2) . .
C4 C3 C2 118.6(2) . .
C5 C4 C3 117.9(2) . .
C5 C4 H4A 121.1 . .
C3 C4 H4A 121.1 . .
N1 C5 C4 124.9(2) . .
N1 C5 H5A 117.6 . .
C4 C5 H5A 117.6 . .
O1 C6 C7 105.92(15) . .
O1 C6 H6A 110.6 . .
C7 C6 H6A 110.6 . .
O1 C6 H6B 110.6 . .
C7 C6 H6B 110.6 . .
H6A C6 H6B 108.7 . .
C6 C7 C6 110.43(18) . 3
C6 C7 C6 110.98(16) . 2
C6 C7 C6 107.03(16) 3 2
C6 C7 C6 107.03(16) . 4
C6 C7 C6 110.98(16) 3 4
C6 C7 C6 110.43(18) 2 4
N2 C8 S1 179.5(3) . .
C3 O1 C6 118.32(18) . .
C9 N3 C9 122.3(6) . 10_556

loop_
_geom_bond_atom_site_label_1
_geom_bond_atom_site_label_2
_geom_bond_distance
_geom_bond_site_symmetry_2
Fe1 N2 2.118(3) .
Fe1 N2 2.118(3) 13_556
Fe1 N1 2.2168(19) 13_556
Fe1 N1 2.2168(19) .
Fe1 N1 2.2168(19) 6
Fe1 N1 2.2168(19) 10_556
S1 C8 1.634(4) .
N1 C1 1.328(3) .
N1 C5 1.337(3) .
N2 C8 1.146(4) .
C1 C2 1.370(3) .
C1 H1A 0.9300 .
C2 C3 1.384(3) .
C2 H2A 0.9300 .
C3 O1 1.351(3) .
C3 C4 1.377(3) .
C4 C5 1.372(3) .
C4 H4A 0.9300 .
C5 H5A 0.9300 .
C6 O1 1.433(3) .
C6 C7 1.529(2) .
C6 H6A 0.9700 .
C6 H6B 0.9700 .
C7 C6 1.529(2) 3
C7 C6 1.529(2) 2
C7 C6 1.529(2) 4
C9 N3 1.694(6) .
N3 C9 1.694(6) 10_556

loop_
_geom_torsion_atom_site_label_1
_geom_torsion_atom_site_label_2
_geom_torsion_atom_site_label_3
_geom_torsion_atom_site_label_4
_geom_torsion
_geom_torsion_site_symmetry_1
_geom_torsion_site_symmetry_4
N2 Fe1 N1 C1 -26.9(2) . .
N2 Fe1 N1 C1 153.1(2) 13_556 .
N1 Fe1 N1 C1 164(2) 13_556 .
N1 Fe1 N1 C1 -116.9(2) 6 .
N1 Fe1 N1 C1 63.1(2) 10_556 .
N2 Fe1 N1 C5 157.0(2) . .
N2 Fe1 N1 C5 -23.0(2) 13_556 .
N1 Fe1 N1 C5 -12(2) 13_556 .
N1 Fe1 N1 C5 66.99(19) 6 .
N1 Fe1 N1 C5 -113.01(19) 10_556 .
N2 Fe1 N2 C8 0.0 13_556 .
N1 Fe1 N2 C8 46.35(5) 13_556 .
N1 Fe1 N2 C8 -133.65(5) . .
N1 Fe1 N2 C8 -46.35(5) 6 .
N1 Fe1 N2 C8 133.65(5) 10_556 .
C5 N1 C1 C2 2.1(4) . .
Fe1 N1 C1 C2 -174.2(2) . .
N1 C1 C2 C3 -1.0(4) . .
C1 C2 C3 O1 179.1(2) . .
C1 C2 C3 C4 -0.3(4) . .
O1 C3 C4 C5 -179.1(2) . .
C2 C3 C4 C5 0.2(4) . .
C1 N1 C5 C4 -2.2(4) . .
Fe1 N1 C5 C4 174.1(2) . .
C3 C4 C5 N1 1.1(4) . .
O1 C6 C7 C6 59.46(13) . 3
O1 C6 C7 C6 -59.07(12) . 2
O1 C6 C7 C6 -179.6(2) . 4
Fe1 N2 C8 S1 0.0 . .
C4 C3 O1 C6 3.4(3) . .
C2 C3 O1 C6 -175.9(2) . .
C7 C6 O1 C3 -178.89(16) . .

loop_
_platon_squeeze_void_nr
_platon_squeeze_void_average_x
_platon_squeeze_void_average_y
_platon_squeeze_void_average_z
_platon_squeeze_void_volume
_platon_squeeze_void_count_electrons
1 -0.124 0.201 0.250 765.4 16.0
2 -0.124 0.201 0.750 765.4 17.1
3 0.000 0.500 0.000 8.3 -1.3
4 0.000 0.500 0.500 8.3 -1.3
5 0.500 0.000 0.000 8.3 -1.3
6 0.500 0.000 0.500 8.3 -1.3
